data_4118369
loop_
_publ_author_name
'Shou-Tian Zheng'
'Chengyu Mao'
'Tao Wu'
'Sangyune Lee'
'Pingyun Feng'
'Xianhui Bu'

_publ_section_title
;
 Generalized Synthesis of Zeolite-Type Metal-Organic Frameworks
 Encapsulating Immobilized Transition-Metal Clusters
;
_journal_name_full 'Journal of the American Chemical Society'
_journal_page_first 11936
_journal_page_last 11939
_journal_paper_doi 10.1021/ja305181y
_journal_volume 134
_journal_year 2012
_chemical_formula_sum 'C72 H24 Co In5 N0 O48'
_chemical_formula_weight 2289.94
_chemical_name_systematic
; 
 ? 
;
_space_group_IT_number 82
_symmetry_cell_setting tetragonal
_symmetry_space_group_name_Hall 'I -4'
_symmetry_space_group_name_H-M 'I -4'
_atom_sites_solution_hydrogens geom
_atom_sites_solution_primary direct
_atom_sites_solution_secondary difmap
_audit_creation_method SHELXL-97
_cell_angle_alpha 90.00
_cell_angle_beta 90.00
_cell_angle_gamma 90.00
_cell_formula_units_Z 2
_cell_length_a 22.7880(16)
_cell_length_b 22.7880(16)
_cell_length_c 17.154(3)
_cell_measurement_reflns_used 2302
_cell_measurement_temperature 296(2)
_cell_measurement_theta_max 38.301
_cell_measurement_theta_min 4.649
_cell_volume 8908.0(18)
_computing_structure_refinement 'SHELXL-97 (Sheldrick, 1997)'
_computing_structure_solution 'SHELXS-97 (Sheldrick, 1990)'
_diffrn_ambient_temperature 296(2)
_diffrn_measured_fraction_theta_full 0.994
_diffrn_measured_fraction_theta_max 0.994
_diffrn_measurement_device_type 'Bruker APEX II'
_diffrn_measurement_method 'Omega scan'
_diffrn_radiation_monochromator graphite
_diffrn_radiation_source 'fine-focus sealed tube'
_diffrn_radiation_type MoK\a
_diffrn_radiation_wavelength 0.71073
_diffrn_reflns_av_R_equivalents 0.0353
_diffrn_reflns_av_sigmaI/netI 0.0847
_diffrn_reflns_limit_h_max 24
_diffrn_reflns_limit_h_min -12
_diffrn_reflns_limit_k_max 14
_diffrn_reflns_limit_k_min -24
_diffrn_reflns_limit_l_max 13
_diffrn_reflns_limit_l_min -18
_diffrn_reflns_number 8091
_diffrn_reflns_theta_full 22.53
_diffrn_reflns_theta_max 22.53
_diffrn_reflns_theta_min 1.26
_diffrn_standards_decay_% 0
_diffrn_standards_interval_count 0
_diffrn_standards_number 0
_exptl_absorpt_coefficient_mu 0.776
_exptl_absorpt_correction_T_max 0.7448
_exptl_absorpt_correction_T_min 0.6082
_exptl_absorpt_correction_type empirical
_exptl_absorpt_process_details SADABS
_exptl_crystal_colour purple
_exptl_crystal_density_diffrn 0.854
_exptl_crystal_description prism
_exptl_crystal_F_000 2224
_exptl_crystal_size_max 0.05
_exptl_crystal_size_mid 0.03
_exptl_crystal_size_min 0.03
_refine_diff_density_max 0.794
_refine_diff_density_min -0.592
_refine_diff_density_rms 0.082
_refine_ls_abs_structure_details 'Flack H D (1983), Acta Cryst. A39, 876-881'
_refine_ls_abs_structure_Flack 0.31(6)
_refine_ls_extinction_method none
_refine_ls_goodness_of_fit_ref 0.934
_refine_ls_hydrogen_treatment constr
_refine_ls_matrix_type full
_refine_ls_number_parameters 285
_refine_ls_number_reflns 5782
_refine_ls_number_restraints 0
_refine_ls_restrained_S_all 0.934
_refine_ls_R_factor_all 0.0886
_refine_ls_R_factor_gt 0.0661
_refine_ls_shift/su_max 0.001
_refine_ls_shift/su_mean 0.000
_refine_ls_structure_factor_coef Fsqd
_refine_ls_weighting_details 'calc w=1/[\s^2^(Fo^2^)+(0.1014P)^2^+0.0000P] where P=(Fo^2^+2Fc^2^)/3'
_refine_ls_weighting_scheme calc
_refine_ls_wR_factor_gt 0.1566
_refine_ls_wR_factor_ref 0.1690
_reflns_number_gt 4021
_reflns_number_total 5782
_reflns_threshold_expression >2sigma(I)
_cod_data_source_file ja305181y_si_002_6.cif
_cod_data_source_block CPM-26-Co
_cod_original_cell_volume 8907.8(17)
_cod_database_code 4118369

loop_
_symmetry_equiv_pos_as_xyz
'x, y, z'
'-x, -y, z'
'y, -x, -z'
'-y, x, -z'
'x+1/2, y+1/2, z+1/2'
'-x+1/2, -y+1/2, z+1/2'
'y+1/2, -x+1/2, -z+1/2'
'-y+1/2, x+1/2, -z+1/2'

loop_
_atom_site_label
_atom_site_type_symbol
_atom_site_fract_x
_atom_site_fract_y
_atom_site_fract_z
_atom_site_U_iso_or_equiv
_atom_site_adp_type
_atom_site_occupancy
_atom_site_symmetry_multiplicity
_atom_site_calc_flag
_atom_site_refinement_flags
In1 In 1.0000 0.5000 0.7500 0.0871(6) Uani 1 4 d S
In2 In 0.69782(4) 0.20100(4) 0.65944(4) 0.0723(3) Uani 1 1 d .
Co3 Co 1.0000 0.0000 0.5000 0.0880(12) Uani 1 4 d S
O1 O 0.8012(5) 0.2709(4) 1.0355(4) 0.081(3) Uani 1 1 d .
O2 O 0.8550(5) 0.3468(4) 1.0583(5) 0.091(3) Uani 1 1 d .
O3 O 0.7863(5) -0.1456(5) 0.8128(6) 0.114(4) Uani 1 1 d .
O4 O 0.7051(5) -0.1065(3) 0.7871(6) 0.080(3) Uani 1 1 d .
O5 O 0.7691(4) 0.1378(4) 0.6307(5) 0.086(3) Uani 1 1 d .
O6 O 0.6975(4) 0.1110(5) 0.7119(6) 0.116(4) Uani 1 1 d .
O7 O 0.7741(4) 0.2704(4) 0.6715(6) 0.097(3) Uani 1 1 d .
O8 O 0.9344(5) 0.4221(5) 0.7273(7) 0.122(4) Uani 1 1 d .
O9 O 0.7372(4) 0.2260(6) 0.7724(5) 0.107(3) Uani 1 1 d .
O10 O 0.9540(4) 0.4470(5) 0.8354(6) 0.098(3) Uani 1 1 d .
O11 O 0.9274(4) 0.0105(5) 0.5606(8) 0.124(4) Uani 1 1 d .
O12 O 0.9532(4) -0.0678(6) 0.6336(9) 0.136(5) Uani 1 1 d .
C1 C 0.8911(5) 0.3685(6) 0.8233(8) 0.083(4) Uani 1 1 d .
C3 C 0.8616(6) 0.3363(6) 0.7709(9) 0.093(4) Uani 1 1 d .
H3A H 0.8685 0.3412 0.7179 0.112 Uiso 1 1 calc R
C5 C 0.8416(5) 0.3153(5) 0.9251(7) 0.064(3) Uani 1 1 d .
C6 C 0.7531(9) 0.0995(12) 0.6700(16) 0.169(9) Uani 1 1 d .
C8 C 0.8186(7) 0.2934(6) 0.7979(7) 0.096(5) Uani 1 1 d .
C9 C 0.7724(6) 0.2636(6) 0.7448(9) 0.086(4) Uani 1 1 d .
C12 C 0.9268(7) 0.4203(8) 0.7983(7) 0.095(5) Uani 1 1 d .
C13 C 0.8846(7) 0.3572(7) 0.9019(8) 0.099(5) Uani 1 1 d .
H13A H 0.9076 0.3764 0.9387 0.119 Uiso 1 1 calc R
C14 C 0.8300(6) 0.3144(9) 1.0113(10) 0.115(6) Uani 1 1 d .
C16 C 0.8158(7) 0.2826(6) 0.8745(7) 0.090(5) Uani 1 1 d .
H16A H 0.7945 0.2504 0.8917 0.108 Uiso 1 1 calc R
C18 C 0.7783(8) 0.0395(6) 0.6769(9) 0.098(5) Uani 1 1 d .
C17 C 0.8601(7) -0.0208(6) 0.6508(12) 0.111(5) Uani 1 1 d .
C15 C 0.8241(7) 0.0286(6) 0.6457(12) 0.119(7) Uani 1 1 d .
H15A H 0.8379 0.0579 0.6126 0.143 Uiso 1 1 calc R
C11 C 0.7511(6) -0.0074(6) 0.7293(9) 0.101(5) Uani 1 1 d .
H11A H 0.7140 -0.0032 0.7510 0.121 Uiso 1 1 calc R
C10 C 0.7834(6) -0.0541(7) 0.7419(13) 0.127(7) Uani 1 1 d .
C7 C 0.9248(11) -0.0282(9) 0.6116(13) 0.138(7) Uani 1 1 d .
C4 C 0.8391(6) -0.0646(6) 0.7070(11) 0.115(7) Uani 1 1 d .
H4A H 0.8611 -0.0978 0.7192 0.138 Uiso 1 1 calc R
C2 C 0.7528(9) -0.1035(7) 0.7935(13) 0.139(9) Uani 1 1 d .

loop_
_atom_site_aniso_label
_atom_site_aniso_U_11
_atom_site_aniso_U_22
_atom_site_aniso_U_33
_atom_site_aniso_U_23
_atom_site_aniso_U_13
_atom_site_aniso_U_12
In1 0.0577(6) 0.0577(6) 0.1459(17) 0.000 0.000 0.000
In2 0.0738(6) 0.0692(6) 0.0739(4) 0.0095(5) 0.0165(5) -0.0053(5)
Co3 0.0451(11) 0.0451(11) 0.174(4) 0.000 0.000 0.000
O1 0.093(6) 0.084(6) 0.065(5) -0.009(4) -0.016(5) 0.017(6)
O2 0.122(8) 0.070(6) 0.082(5) 0.004(5) -0.017(6) -0.025(5)
O3 0.125(8) 0.099(7) 0.116(8) 0.045(6) -0.035(7) -0.001(7)
O4 0.086(6) 0.040(4) 0.114(7) 0.009(4) -0.003(5) 0.011(5)
O5 0.101(7) 0.081(6) 0.077(6) 0.053(5) 0.003(5) -0.006(5)
O6 0.094(7) 0.145(9) 0.109(8) 0.032(7) 0.062(6) 0.040(7)
O7 0.124(8) 0.092(7) 0.076(6) -0.025(6) 0.044(6) -0.045(5)
O8 0.112(9) 0.137(9) 0.116(9) 0.024(7) -0.032(7) -0.013(7)
O9 0.082(6) 0.166(10) 0.075(6) 0.000(6) 0.025(5) -0.041(7)
O10 0.083(6) 0.114(7) 0.098(6) 0.030(7) -0.020(6) -0.014(5)
O11 0.079(7) 0.079(7) 0.213(13) 0.026(8) -0.007(7) 0.034(6)
O12 0.063(6) 0.114(9) 0.230(15) -0.044(9) 0.016(7) 0.029(6)
C1 0.051(7) 0.091(9) 0.107(11) -0.017(8) -0.020(7) -0.017(7)
C3 0.074(9) 0.086(9) 0.118(11) 0.006(9) 0.030(9) -0.021(8)
C5 0.062(7) 0.073(8) 0.056(7) -0.017(7) 0.004(6) -0.014(7)
C6 0.115(15) 0.19(2) 0.20(2) 0.01(2) 0.064(17) 0.064(16)
C8 0.129(13) 0.078(9) 0.081(9) 0.027(8) 0.034(8) -0.006(10)
C9 0.091(10) 0.071(9) 0.097(10) -0.045(9) 0.010(9) -0.034(7)
C12 0.082(10) 0.160(15) 0.042(7) -0.025(9) 0.000(7) -0.076(10)
C13 0.117(13) 0.116(12) 0.064(9) 0.035(8) 0.000(8) 0.025(11)
C14 0.061(9) 0.143(15) 0.140(14) 0.070(13) -0.063(10) -0.052(9)
C16 0.124(12) 0.080(9) 0.065(7) 0.005(7) -0.020(8) -0.030(9)
C18 0.114(12) 0.059(9) 0.119(13) 0.026(8) -0.008(10) 0.035(9)
C17 0.089(10) 0.072(10) 0.173(16) 0.009(11) 0.054(11) -0.013(8)
C15 0.079(10) 0.047(8) 0.23(2) 0.058(10) 0.046(12) 0.018(8)
C11 0.083(9) 0.087(10) 0.133(14) 0.040(10) 0.026(9) 0.029(9)
C10 0.040(8) 0.111(13) 0.23(2) 0.080(13) 0.030(10) 0.004(8)
C7 0.15(2) 0.066(11) 0.20(2) 0.028(13) 0.012(16) -0.001(12)
C4 0.079(10) 0.065(8) 0.200(17) 0.008(10) -0.091(12) 0.006(8)
C2 0.107(13) 0.086(12) 0.22(2) 0.066(12) -0.111(15) -0.037(11)

loop_
_atom_type_symbol
_atom_type_description
_atom_type_scat_dispersion_real
_atom_type_scat_dispersion_imag
_atom_type_scat_source
C C 0.0033 0.0016 'International Tables Vol C Tables 4.2.6.8 and 6.1.1.4'
H H 0.0000 0.0000 'International Tables Vol C Tables 4.2.6.8 and 6.1.1.4'
N N 0.0061 0.0033 'International Tables Vol C Tables 4.2.6.8 and 6.1.1.4'
O O 0.0106 0.0060 'International Tables Vol C Tables 4.2.6.8 and 6.1.1.4'
Co Co 0.3494 0.9721 'International Tables Vol C Tables 4.2.6.8 and 6.1.1.4'
In In -0.7276 1.3100 'International Tables Vol C Tables 4.2.6.8 and 6.1.1.4'

loop_
_geom_angle_atom_site_label_1
_geom_angle_atom_site_label_2
_geom_angle_atom_site_label_3
_geom_angle
_geom_angle_site_symmetry_1
_geom_angle_site_symmetry_3
O10 In1 O10 117.1(3) 8_646 .
O10 In1 O10 117.1(3) 8_646 2_765
O10 In1 O10 95.1(6) . 2_765
O10 In1 O10 95.1(6) 8_646 7_566
O10 In1 O10 117.1(3) . 7_566
O10 In1 O10 117.1(3) 2_765 7_566
O10 In1 O8 52.0(4) 8_646 8_646
O10 In1 O8 84.2(4) . 8_646
O10 In1 O8 83.0(4) 2_765 8_646
O10 In1 O8 147.0(4) 7_566 8_646
O10 In1 O8 83.0(4) 8_646 .
O10 In1 O8 52.0(4) . .
O10 In1 O8 147.0(4) 2_765 .
O10 In1 O8 84.2(4) 7_566 .
O8 In1 O8 91.56(9) 8_646 .
O10 In1 O8 84.2(4) 8_646 2_765
O10 In1 O8 147.0(4) . 2_765
O10 In1 O8 52.0(4) 2_765 2_765
O10 In1 O8 83.0(4) 7_566 2_765
O8 In1 O8 91.56(10) 8_646 2_765
O8 In1 O8 161.0(6) . 2_765
O10 In1 O8 147.0(4) 8_646 7_566
O10 In1 O8 83.0(4) . 7_566
O10 In1 O8 84.2(4) 2_765 7_566
O10 In1 O8 52.0(4) 7_566 7_566
O8 In1 O8 161.0(6) 8_646 7_566
O8 In1 O8 91.56(9) . 7_566
O8 In1 O8 91.56(9) 2_765 7_566
O10 In1 C12 23.9(3) 8_646 8_646
O10 In1 C12 101.3(5) . 8_646
O10 In1 C12 103.6(5) 2_765 8_646
O10 In1 C12 119.0(5) 7_566 8_646
O8 In1 C12 28.2(3) 8_646 8_646
O8 In1 C12 84.7(6) . 8_646
O8 In1 C12 89.3(5) 2_765 8_646
O8 In1 C12 170.6(4) 7_566 8_646
O10 In1 C12 101.3(5) 8_646 2_765
O10 In1 C12 119.0(5) . 2_765
O10 In1 C12 23.9(3) 2_765 2_765
O10 In1 C12 103.6(5) 7_566 2_765
O8 In1 C12 84.7(6) 8_646 2_765
O8 In1 C12 170.6(4) . 2_765
O8 In1 C12 28.2(3) 2_765 2_765
O8 In1 C12 89.3(5) 7_566 2_765
C12 In1 C12 95.82(17) 8_646 2_765
O10 In1 C12 103.6(5) 8_646 .
O10 In1 C12 23.9(3) . .
O10 In1 C12 119.0(5) 2_765 .
O10 In1 C12 101.3(5) 7_566 .
O8 In1 C12 89.3(5) 8_646 .
O8 In1 C12 28.2(3) . .
O8 In1 C12 170.6(4) 2_765 .
O8 In1 C12 84.7(6) 7_566 .
C12 In1 C12 95.82(17) 8_646 .
C12 In1 C12 142.9(5) 2_765 .
O10 In1 C12 119.0(5) 8_646 7_566
O10 In1 C12 103.6(5) . 7_566
O10 In1 C12 101.3(5) 2_765 7_566
O10 In1 C12 23.9(3) 7_566 7_566
O8 In1 C12 170.6(4) 8_646 7_566
O8 In1 C12 89.3(5) . 7_566
O8 In1 C12 84.7(6) 2_765 7_566
O8 In1 C12 28.2(3) 7_566 7_566
C12 In1 C12 142.9(5) 8_646 7_566
C12 In1 C12 95.82(16) 2_765 7_566
C12 In1 C12 95.82(17) . 7_566
O9 In2 O1 139.6(4) . 6_654
O9 In2 O5 93.7(4) . .
O1 In2 O5 88.1(3) 6_654 .
O9 In2 O6 83.4(5) . .
O1 In2 O6 130.5(4) 6_654 .
O5 In2 O6 60.0(3) . .
O9 In2 O4 90.4(3) . 8_546
O1 In2 O4 112.5(4) 6_654 8_546
O5 In2 O4 141.5(4) . 8_546
O6 In2 O4 82.7(3) . 8_546
O9 In2 O3 79.2(4) . 8_546
O1 In2 O3 87.7(3) 6_654 8_546
O5 In2 O3 163.4(4) . 8_546
O6 In2 O3 132.9(3) . 8_546
O4 In2 O3 54.3(4) 8_546 8_546
O9 In2 O7 56.7(3) . .
O1 In2 O7 83.3(4) 6_654 .
O5 In2 O7 85.1(4) . .
O6 In2 O7 125.5(4) . .
O4 In2 O7 127.7(3) 8_546 .
O3 In2 O7 78.4(4) 8_546 .
O9 In2 O2 164.6(3) . 6_654
O1 In2 O2 55.8(3) 6_654 6_654
O5 In2 O2 84.9(4) . 6_654
O6 In2 O2 82.6(4) . 6_654
O4 In2 O2 81.4(3) 8_546 6_654
O3 In2 O2 105.8(4) 8_546 6_654
O7 In2 O2 138.1(3) . 6_654
O9 In2 C2 86.9(6) . 8_546
O1 In2 C2 100.1(5) 6_654 8_546
O5 In2 C2 166.6(4) . 8_546
O6 In2 C2 106.9(4) . 8_546
O4 In2 C2 25.1(4) 8_546 8_546
O3 In2 C2 29.4(5) 8_546 8_546
O7 In2 C2 106.2(6) . 8_546
O2 In2 C2 90.9(6) 6_654 8_546
O9 In2 C6 88.4(7) . .
O1 In2 C6 108.3(6) 6_654 .
O5 In2 C6 25.9(5) . .
O6 In2 C6 34.1(5) . .
O4 In2 C6 116.4(6) 8_546 .
O3 In2 C6 164.0(6) 8_546 .
O7 In2 C6 103.3(6) . .
O2 In2 C6 83.7(7) 6_654 .
C2 In2 C6 141.0(6) 8_546 .
O9 In2 C14 167.1(4) . 6_654
O1 In2 C14 28.3(4) 6_654 6_654
O5 In2 C14 82.9(4) . 6_654
O6 In2 C14 105.3(5) . 6_654
O4 In2 C14 100.0(4) 8_546 6_654
O3 In2 C14 100.6(5) 8_546 6_654
O7 In2 C14 110.5(4) . 6_654
O2 In2 C14 27.8(3) 6_654 6_654
C2 In2 C14 99.3(6) 8_546 6_654
C6 In2 C14 93.7(7) . 6_654
O9 In2 C9 28.3(4) . .
O1 In2 C9 111.5(5) 6_654 .
O5 In2 C9 90.1(4) . .
O6 In2 C9 105.8(5) . .
O4 In2 C9 109.9(4) 8_546 .
O3 In2 C9 76.5(5) 8_546 .
O7 In2 C9 28.5(4) . .
O2 In2 C9 166.4(4) 6_654 .
C2 In2 C9 96.6(6) 8_546 .
C6 In2 C9 97.3(7) . .
C14 In2 C9 138.9(5) 6_654 .
O11 Co3 O11 106.2(3) 4_646 2_755
O11 Co3 O11 106.2(3) 4_646 .
O11 Co3 O11 116.2(7) 2_755 .
O11 Co3 O11 116.2(7) 4_646 3_666
O11 Co3 O11 106.2(4) 2_755 3_666
O11 Co3 O11 106.2(3) . 3_666
C14 O1 In2 94.8(10) . 6_655
C14 O2 In2 88.2(9) . 6_655
C2 O3 In2 86.4(10) . 7_556
C2 O4 In2 93.3(10) . 7_556
C6 O5 In2 97.3(11) . .
C6 O6 In2 87.9(12) . .
C9 O7 In2 89.0(7) . .
C12 O8 In1 87.2(8) . .
C9 O9 In2 96.0(8) . .
C12 O10 In1 101.2(9) . .
C7 O11 Co3 109.1(13) . .
C3 C1 C13 119.9(14) . .
C3 C1 C12 120.9(13) . .
C13 C1 C12 119.0(13) . .
C1 C3 C8 119.4(13) . .
C1 C3 H3A 120.3 . .
C8 C3 H3A 120.3 . .
C16 C5 C13 120.9(12) . .
C16 C5 C14 125.2(12) . .
C13 C5 C14 113.9(11) . .
O5 C6 O6 114.7(18) . .
O5 C6 C18 128.0(17) . .
O6 C6 C18 117(2) . .
O5 C6 In2 56.8(11) . .
O6 C6 In2 58.0(9) . .
C18 C6 In2 174.2(16) . .
C16 C8 C3 117.7(15) . .
C16 C8 C9 117.7(14) . .
C3 C8 C9 124.4(12) . .
O9 C9 O7 118.2(10) . .
O9 C9 C8 120.6(13) . .
O7 C9 C8 120.6(12) . .
O9 C9 In2 55.7(6) . .
O7 C9 In2 62.5(6) . .
C8 C9 In2 173.6(11) . .
O10 C12 O8 119.1(13) . .
O10 C12 C1 126.1(13) . .
O8 C12 C1 112.7(12) . .
O10 C12 In1 54.9(8) . .
O8 C12 In1 64.6(8) . .
C1 C12 In1 172.2(12) . .
C1 C13 C5 118.1(14) . .
C1 C13 H13A 120.9 . .
C5 C13 H13A 120.9 . .
O2 C14 O1 119.7(15) . .
O2 C14 C5 123.6(13) . .
O1 C14 C5 115.4(15) . .
O2 C14 In2 64.0(9) . 6_655
O1 C14 In2 56.8(8) . 6_655
C5 C14 In2 172.2(11) . 6_655
C5 C16 C8 122.4(15) . .
C5 C16 H16A 118.8 . .
C8 C16 H16A 118.8 . .
C15 C18 C6 119.3(16) . .
C15 C18 C11 118.1(12) . .
C6 C18 C11 122.3(16) . .
C15 C17 C4 113.4(13) . .
C15 C17 C7 126.1(14) . .
C4 C17 C7 119.8(15) . .
C18 C15 C17 130.6(14) . .
C18 C15 H15A 114.7 . .
C17 C15 H15A 114.7 . .
C10 C11 C18 115.9(12) . .
C10 C11 H11A 122.0 . .
C18 C11 H11A 122.0 . .
C11 C10 C4 124.6(13) . .
C11 C10 C2 114.8(13) . .
C4 C10 C2 120.3(14) . .
O12 C7 O11 138(2) . .
O12 C7 C17 116.6(17) . .
O11 C7 C17 105.2(18) . .
C10 C4 C17 116.9(12) . .
C10 C4 H4A 121.5 . .
C17 C4 H4A 121.5 . .
O4 C2 O3 125.2(15) . .
O4 C2 C10 115.0(14) . .
O3 C2 C10 114.6(17) . .
O4 C2 In2 61.7(9) . 7_556
O3 C2 In2 64.2(8) . 7_556
C10 C2 In2 164.2(15) . 7_556

loop_
_geom_bond_atom_site_label_1
_geom_bond_atom_site_label_2
_geom_bond_distance
_geom_bond_site_symmetry_2
In1 O10 2.170(9) 8_646
In1 O10 2.170(9) .
In1 O10 2.170(9) 2_765
In1 O10 2.170(9) 7_566
In1 O8 2.355(11) 8_646
In1 O8 2.355(11) .
In1 O8 2.355(11) 2_765
In1 O8 2.355(11) 7_566
In1 C12 2.602(13) 8_646
In1 C12 2.602(13) 2_765
In1 C12 2.602(13) .
In1 C12 2.602(13) 7_566
In2 O9 2.209(9) .
In2 O1 2.220(7) 6_654
In2 O5 2.226(10) .
In2 O6 2.241(11) .
In2 O4 2.276(8) 8_546
In2 O3 2.328(11) 8_546
In2 O7 2.359(8) .
In2 O2 2.376(8) 6_654
In2 C2 2.582(16) 8_546
In2 C6 2.64(2) .
In2 C14 2.643(18) 6_654
In2 C9 2.659(12) .
Co3 O11 1.967(12) 4_646
Co3 O11 1.967(12) 2_755
Co3 O11 1.967(12) .
Co3 O11 1.967(12) 3_666
O1 C14 1.259(15) .
O1 In2 2.220(7) 6_655
O2 C14 1.234(17) .
O2 In2 2.376(8) 6_655
O3 C2 1.269(19) .
O3 In2 2.328(11) 7_556
O4 C2 1.096(17) .
O4 In2 2.276(8) 7_556
O5 C6 1.16(3) .
O6 C6 1.48(2) .
O7 C9 1.269(17) .
O8 C12 1.230(14) .
O9 C9 1.266(14) .
O10 C12 1.076(12) .
O11 C7 1.24(2) .
O12 C7 1.17(2) .
C1 C3 1.340(17) .
C1 C13 1.382(18) .
C1 C12 1.496(18) .
C3 C8 1.460(18) .
C3 H3A 0.9300 .
C5 C16 1.286(15) .
C5 C13 1.424(18) .
C5 C14 1.50(2) .
C6 C18 1.49(3) .
C8 C16 1.338(16) .
C8 C9 1.548(19) .
C13 H13A 0.9300 .
C14 In2 2.643(18) 6_655
C16 H16A 0.9300 .
C18 C15 1.201(19) .
C18 C11 1.53(2) .
C17 C15 1.397(19) .
C17 C4 1.47(2) .
C17 C7 1.63(3) .
C15 H15A 0.9300 .
C11 C10 1.311(19) .
C11 H11A 0.9300 .
C10 C4 1.42(2) .
C10 C2 1.59(2) .
C4 H4A 0.9300 .
C2 In2 2.582(16) 7_556
